data_2230316
loop_
_publ_author_name
'Subashini, Ashokkumar'
'Ramamurthi, Kandasamy'
'Stoeckli-Evans, Helen'

_publ_section_title
;
 <i>N</i>,<i>N</i>'-Bis(4-chlorobenzylidene)-3,3'-dimethoxybiphenyl-4,4'-diamine
;
_journal_coeditor_code FL2345
_journal_issue 6
_journal_name_full 'Acta Crystallographica Section E'
_journal_page_first o1296
_journal_page_last o1297
_journal_paper_doi 10.1107/S1600536811015467
_journal_volume 67
_journal_year 2011
_chemical_formula_iupac 'C28 H22 Cl2 N2 O2'
_chemical_formula_moiety 'C28 H22 Cl2 N2 O2'
_chemical_formula_sum 'C28 H22 Cl2 N2 O2'
_chemical_formula_weight 489.38
_chemical_name_systematic
;
<i>N</i>,<i>N</i>'-Bis(4-chlorobenzylidene)-3,3'-dimethoxybiphenyl-4,4'-
diamine
;
_space_group_IT_number 2
_symmetry_cell_setting triclinic
_symmetry_space_group_name_Hall '-P 1'
_symmetry_space_group_name_H-M 'P -1'
_atom_sites_solution_hydrogens geom
_atom_sites_solution_primary direct
_atom_sites_solution_secondary difmap
_audit_creation_method SHELXL-97
_cell_angle_alpha 75.810(4)
_cell_angle_beta 80.326(4)
_cell_angle_gamma 79.288(4)
_cell_formula_units_Z 4
_cell_length_a 9.2358(5)
_cell_length_b 11.8559(6)
_cell_length_c 23.5218(12)
_cell_measurement_reflns_used 16478
_cell_measurement_temperature 173(2)
_cell_measurement_theta_max 26.01
_cell_measurement_theta_min 1.79
_cell_volume 2433.1(2)
_computing_cell_refinement 'X-AREA (Stoe & Cie, 2009)'
_computing_data_collection 'X-AREA (Stoe & Cie, 2009)'
_computing_data_reduction 'X-RED32 (Stoe & Cie, 2009)'
_computing_molecular_graphics 'PLATON (Spek, 2009) and Mercury (Macrae <i>et al.</i>, 2006)'
_computing_publication_material 'SHELXL97 (Sheldrick, 2008), PLATON (Spek, 2009) and publcif (Westrip, 2010)'
_computing_structure_refinement 'SHELXL97 (Sheldrick, 2008)'
_computing_structure_solution 'SHELXS97 (Sheldrick, 2008)'
_diffrn_ambient_temperature 173(2)
_diffrn_measured_fraction_theta_full 0.997
_diffrn_measured_fraction_theta_max 0.997
_diffrn_measurement_device '2-circle goniometer'
_diffrn_measurement_device_type 'Stoe IPDS 2'
_diffrn_measurement_method '\f and \w'
_diffrn_radiation_monochromator graphite
_diffrn_radiation_source 'fine-focus sealed tube'
_diffrn_radiation_type MoK\a
_diffrn_radiation_wavelength 0.71073
_diffrn_reflns_av_R_equivalents 0.0705
_diffrn_reflns_av_sigmaI/netI 0.0680
_diffrn_reflns_limit_h_max 11
_diffrn_reflns_limit_h_min -11
_diffrn_reflns_limit_k_max 14
_diffrn_reflns_limit_k_min -14
_diffrn_reflns_limit_l_max 28
_diffrn_reflns_limit_l_min -28
_diffrn_reflns_number 29251
_diffrn_reflns_theta_full 25.64
_diffrn_reflns_theta_max 25.64
_diffrn_reflns_theta_min 1.79
_diffrn_standards_decay_% 0
_diffrn_standards_number 0
_exptl_absorpt_coefficient_mu 0.295
_exptl_absorpt_correction_T_max 1.0000
_exptl_absorpt_correction_T_min 0.7715
_exptl_absorpt_correction_type multi-scan
_exptl_absorpt_process_details '(MULscanABS in PLATON; Spek, 2009)'
_exptl_crystal_colour brown
_exptl_crystal_density_diffrn 1.336
_exptl_crystal_density_method 'not measured'
_exptl_crystal_description rod
_exptl_crystal_F_000 1016
_exptl_crystal_size_max 0.45
_exptl_crystal_size_mid 0.18
_exptl_crystal_size_min 0.12
_refine_diff_density_max 0.261
_refine_diff_density_min -0.304
_refine_ls_extinction_method none
_refine_ls_goodness_of_fit_ref 0.980
_refine_ls_hydrogen_treatment constr
_refine_ls_matrix_type full
_refine_ls_number_parameters 617
_refine_ls_number_reflns 9183
_refine_ls_number_restraints 0
_refine_ls_restrained_S_all 0.980
_refine_ls_R_factor_all 0.1021
_refine_ls_R_factor_gt 0.0531
_refine_ls_shift/su_max 0.001
_refine_ls_shift/su_mean 0.000
_refine_ls_structure_factor_coef Fsqd
_refine_ls_weighting_details 'calc w=1/[\s^2^(Fo^2^)+(0.0607P)^2^] where P=(Fo^2^+2Fc^2^)/3'
_refine_ls_weighting_scheme calc
_refine_ls_wR_factor_gt 0.1102
_refine_ls_wR_factor_ref 0.1254
_reflns_number_gt 5705
_reflns_number_total 9183
_reflns_threshold_expression I>2\s(I)
_cod_data_source_file fl2345.cif
_cod_data_source_block I
_cod_database_code 2230316
_cod_database_fobs_code 2230316

loop_
_symmetry_equiv_pos_site_id
_symmetry_equiv_pos_as_xyz
1 x,y,z
2 -x,-y,-z

loop_
_atom_site_aniso_label
_atom_site_aniso_U_11
_atom_site_aniso_U_22
_atom_site_aniso_U_33
_atom_site_aniso_U_12
_atom_site_aniso_U_13
_atom_site_aniso_U_23
Cl1 0.0751(6) 0.0561(4) 0.0355(4) -0.0003(4) -0.0251(4) -0.0043(3)
Cl2 0.1128(8) 0.0452(4) 0.0613(5) -0.0069(4) -0.0571(5) -0.0019(4)
O1 0.0574(13) 0.0350(10) 0.0411(11) -0.0066(9) -0.0244(10) 0.0007(8)
O2 0.0463(12) 0.0427(10) 0.0345(10) -0.0121(9) -0.0138(9) 0.0079(8)
N1 0.0447(14) 0.0417(12) 0.0265(11) -0.0009(10) -0.0120(10) -0.0053(9)
N2 0.0458(15) 0.0419(13) 0.0308(12) -0.0064(11) -0.0136(10) 0.0001(9)
C1 0.0523(18) 0.0380(15) 0.0290(14) 0.0033(13) -0.0152(13) -0.0058(11)
C2 0.056(2) 0.0555(18) 0.0438(17) -0.0151(15) -0.0209(15) -0.0079(14)
C3 0.0536(19) 0.0512(17) 0.0400(16) -0.0161(14) -0.0134(14) -0.0018(13)
C4 0.0450(17) 0.0403(15) 0.0322(14) -0.0010(13) -0.0106(12) -0.0074(12)
C5 0.0530(19) 0.0478(16) 0.0387(16) -0.0128(14) -0.0154(14) -0.0015(13)
C6 0.0537(19) 0.0493(17) 0.0371(15) -0.0098(14) -0.0142(14) 0.0010(13)
C7 0.0498(19) 0.0425(15) 0.0345(15) -0.0039(13) -0.0087(13) -0.0071(12)
C8 0.0323(15) 0.0419(15) 0.0265(13) -0.0035(11) -0.0034(11) -0.0024(11)
C9 0.0360(16) 0.0360(14) 0.0313(14) -0.0024(11) -0.0082(12) -0.0030(11)
C10 0.0366(16) 0.0421(15) 0.0297(14) -0.0057(12) -0.0096(12) -0.0045(11)
C11 0.0342(15) 0.0410(15) 0.0254(13) -0.0025(12) -0.0023(11) -0.0012(11)
C12 0.0502(18) 0.0356(14) 0.0306(14) -0.0043(12) -0.0080(13) -0.0030(11)
C13 0.0477(18) 0.0420(15) 0.0313(14) -0.0075(13) -0.0096(13) -0.0073(12)
C14 0.0337(15) 0.0418(15) 0.0271(13) -0.0016(12) -0.0061(11) -0.0035(11)
C15 0.0465(18) 0.0499(16) 0.0339(15) -0.0136(14) -0.0115(13) 0.0068(12)
C16 0.0463(18) 0.0521(17) 0.0379(15) -0.0154(14) -0.0150(13) 0.0024(13)
C17 0.0418(17) 0.0409(15) 0.0283(13) -0.0030(13) -0.0102(12) -0.0020(11)
C18 0.0374(16) 0.0362(14) 0.0305(14) -0.0039(12) -0.0046(12) -0.0020(11)
C19 0.0385(16) 0.0404(15) 0.0274(13) -0.0037(12) -0.0072(12) -0.0044(11)
C20 0.053(2) 0.0515(17) 0.0338(15) -0.0104(15) -0.0049(14) -0.0029(13)
C21 0.0422(17) 0.0395(15) 0.0409(16) -0.0059(13) -0.0133(13) -0.0034(12)
C22 0.0463(19) 0.0580(18) 0.0496(18) -0.0049(15) -0.0097(15) -0.0082(15)
C23 0.0469(19) 0.0454(17) 0.068(2) 0.0007(14) -0.0264(17) -0.0087(15)
C24 0.067(2) 0.0296(14) 0.0500(18) -0.0074(14) -0.0317(16) -0.0055(12)
C25 0.060(2) 0.0396(15) 0.0369(15) -0.0075(14) -0.0129(14) -0.0074(12)
C26 0.0441(17) 0.0384(15) 0.0421(16) -0.0027(13) -0.0133(14) -0.0056(12)
C27 0.076(2) 0.0361(15) 0.0582(19) -0.0058(15) -0.0318(17) -0.0055(14)
C28 0.0522(19) 0.0506(17) 0.0459(17) -0.0179(15) -0.0138(15) 0.0093(14)
Cl3 0.0771(7) 0.1085(7) 0.0427(5) 0.0008(5) -0.0327(4) -0.0004(4)
Cl4 0.1606(12) 0.0747(6) 0.1045(8) -0.0176(7) -0.1093(9) 0.0083(6)
O3 0.0538(12) 0.0333(9) 0.0357(10) -0.0049(8) -0.0204(9) -0.0017(8)
O4 0.0491(12) 0.0377(10) 0.0373(10) -0.0147(9) -0.0171(9) 0.0067(8)
N3 0.0441(14) 0.0452(13) 0.0307(12) -0.0057(11) -0.0137(10) -0.0077(10)
N4 0.0399(14) 0.0415(12) 0.0297(12) -0.0051(10) -0.0137(10) -0.0020(9)
C29 0.0462(19) 0.0621(19) 0.0322(15) -0.0102(15) -0.0160(13) -0.0007(13)
C30 0.053(2) 0.078(2) 0.0290(15) -0.0047(17) -0.0087(14) -0.0137(14)
C31 0.0435(18) 0.070(2) 0.0372(16) 0.0045(15) -0.0077(13) -0.0160(14)
C32 0.0368(16) 0.0468(16) 0.0291(14) -0.0058(13) -0.0075(12) -0.0080(11)
C33 0.0407(17) 0.0527(16) 0.0313(14) -0.0064(13) -0.0069(12) -0.0107(12)
C34 0.0433(18) 0.0587(18) 0.0442(17) -0.0001(14) -0.0134(14) -0.0102(14)
C35 0.0384(16) 0.0477(16) 0.0358(15) -0.0021(13) -0.0077(12) -0.0066(12)
C36 0.0362(15) 0.0407(14) 0.0251(13) -0.0085(12) -0.0086(11) -0.0033(11)
C37 0.0567(19) 0.0382(15) 0.0330(14) -0.0079(13) -0.0136(13) -0.0087(11)
C38 0.0583(19) 0.0315(13) 0.0331(14) -0.0056(13) -0.0140(13) -0.0026(11)
C39 0.0347(15) 0.0357(14) 0.0275(13) -0.0070(11) -0.0066(11) -0.0018(11)
C40 0.0367(15) 0.0358(14) 0.0280(13) -0.0096(11) -0.0082(11) -0.0035(11)
C41 0.0357(15) 0.0314(13) 0.0304(13) -0.0061(11) -0.0080(11) -0.0011(10)
C42 0.0327(15) 0.0369(14) 0.0265(13) -0.0039(11) -0.0049(11) -0.0055(11)
C43 0.0419(16) 0.0361(14) 0.0324(14) -0.0082(12) -0.0089(12) -0.0013(11)
C44 0.0347(15) 0.0431(15) 0.0324(14) -0.0119(12) -0.0095(12) -0.0026(11)
C45 0.0298(15) 0.0396(14) 0.0289(13) -0.0028(11) -0.0071(11) -0.0044(11)
C46 0.0328(15) 0.0361(14) 0.0287(13) -0.0053(11) -0.0041(11) -0.0030(11)
C47 0.0341(15) 0.0365(14) 0.0299(13) -0.0067(11) -0.0077(11) -0.0052(11)
C48 0.0429(18) 0.0457(16) 0.0367(15) -0.0068(13) -0.0102(13) -0.0050(12)
C49 0.0414(17) 0.0377(15) 0.0481(17) -0.0052(12) -0.0200(14) -0.0085(12)
C50 0.047(2) 0.062(2) 0.073(2) -0.0036(16) -0.0259(17) -0.0189(17)
C51 0.060(2) 0.057(2) 0.102(3) 0.0044(17) -0.052(2) -0.020(2)
C52 0.090(3) 0.0412(17) 0.072(2) -0.0083(17) -0.060(2) -0.0046(16)
C53 0.084(3) 0.0481(17) 0.0472(18) -0.0153(17) -0.0320(18) -0.0025(14)
C54 0.0548(19) 0.0441(16) 0.0435(17) -0.0075(14) -0.0236(15) -0.0042(13)
C55 0.074(2) 0.0327(15) 0.0489(17) -0.0053(14) -0.0258(16) -0.0059(13)
C56 0.060(2) 0.0463(16) 0.0423(16) -0.0218(15) -0.0163(14) 0.0056(13)

loop_
_atom_site_type_symbol
_atom_site_label
_atom_site_fract_x
_atom_site_fract_y
_atom_site_fract_z
_atom_site_U_iso_or_equiv
_atom_site_thermal_displace_type
_atom_site_calc_flag
_atom_site_refinement_flags
_atom_site_occupancy
Cl Cl1 -0.16693(10) 0.73278(7) -0.42605(3) 0.0557(3) Uani . . 1.000
Cl Cl2 0.76750(12) 0.00726(7) 0.47655(4) 0.0700(3) Uani . . 1.000
O O1 0.1449(2) 0.70175(15) -0.09211(8) 0.0440(7) Uani . . 1.000
O O2 0.2304(2) 0.10960(15) 0.19381(8) 0.0423(6) Uani . . 1.000
N N1 0.0777(3) 0.57226(18) -0.15956(9) 0.0379(7) Uani . . 1.000
N N2 0.4364(3) 0.19921(19) 0.22848(9) 0.0399(8) Uani . . 1.000
C C1 -0.1290(3) 0.6770(2) -0.35318(11) 0.0402(9) Uani . . 1.000
C C2 -0.2099(4) 0.5962(3) -0.31557(13) 0.0497(11) Uani . . 1.000
C C3 -0.1785(3) 0.5547(3) -0.25790(13) 0.0478(10) Uani . . 1.000
C C4 -0.0646(3) 0.5919(2) -0.23855(11) 0.0393(9) Uani . . 1.000
C C5 0.0142(3) 0.6737(2) -0.27775(12) 0.0461(10) Uani . . 1.000
C C6 -0.0169(3) 0.7171(2) -0.33514(12) 0.0473(10) Uani . . 1.000
C C7 -0.0298(3) 0.5443(2) -0.17770(12) 0.0425(9) Uani . . 1.000
C C8 0.1164(3) 0.5157(2) -0.10280(11) 0.0348(8) Uani . . 1.000
C C9 0.1611(3) 0.5830(2) -0.06896(11) 0.0352(8) Uani . . 1.000
C C10 0.2146(3) 0.5283(2) -0.01568(11) 0.0361(9) Uani . . 1.000
C C11 0.2278(3) 0.4060(2) 0.00542(11) 0.0352(8) Uani . . 1.000
C C12 0.1835(3) 0.3401(2) -0.02828(11) 0.0395(9) Uani . . 1.000
C C13 0.1285(3) 0.3946(2) -0.08133(11) 0.0398(9) Uani . . 1.000
C C14 0.2887(3) 0.3500(2) 0.06174(11) 0.0352(8) Uani . . 1.000
C C15 0.4010(3) 0.3933(2) 0.07895(12) 0.0447(9) Uani . . 1.000
C C16 0.4541(3) 0.3410(2) 0.13245(12) 0.0454(10) Uani . . 1.000
C C17 0.3966(3) 0.2461(2) 0.17100(11) 0.0378(9) Uani . . 1.000
C C18 0.2828(3) 0.2025(2) 0.15388(11) 0.0359(8) Uani . . 1.000
C C19 0.2320(3) 0.2536(2) 0.09986(11) 0.0359(8) Uani . . 1.000
C C20 0.5723(4) 0.1773(2) 0.23557(12) 0.0470(10) Uani . . 1.000
C C21 0.6195(3) 0.1368(2) 0.29511(12) 0.0409(9) Uani . . 1.000
C C22 0.7661(3) 0.0873(3) 0.30185(14) 0.0519(11) Uani . . 1.000
C C23 0.8113(4) 0.0469(2) 0.35752(15) 0.0529(11) Uani . . 1.000
C C24 0.7101(4) 0.0574(2) 0.40639(13) 0.0466(10) Uani . . 1.000
C C25 0.5640(3) 0.1055(2) 0.40128(12) 0.0449(10) Uani . . 1.000
C C26 0.5199(3) 0.1443(2) 0.34562(12) 0.0417(9) Uani . . 1.000
C C27 0.1841(4) 0.7738(2) -0.05816(14) 0.0552(10) Uani . . 1.000
C C28 0.1111(3) 0.0658(3) 0.17929(13) 0.0509(10) Uani . . 1.000
Cl Cl3 0.72546(11) 0.22366(9) 0.91179(4) 0.0780(4) Uani . . 1.000
Cl Cl4 -0.40375(15) 0.99270(9) 0.05465(5) 0.1072(5) Uani . . 1.000
O O3 0.4123(2) 0.30306(14) 0.58097(8) 0.0405(6) Uani . . 1.000
O O4 0.1571(2) 0.91381(15) 0.32380(8) 0.0416(6) Uani . . 1.000
N N3 0.4599(3) 0.43315(19) 0.65042(9) 0.0392(8) Uani . . 1.000
N N4 -0.0211(3) 0.79885(18) 0.28786(9) 0.0371(7) Uani . . 1.000
C C29 0.6336(3) 0.2908(3) 0.85004(12) 0.0470(10) Uani . . 1.000
C C30 0.5040(3) 0.3671(3) 0.85675(12) 0.0533(11) Uani . . 1.000
C C31 0.4329(3) 0.4206(3) 0.80728(12) 0.0509(10) Uani . . 1.000
C C32 0.4907(3) 0.3992(2) 0.75239(11) 0.0373(9) Uani . . 1.000
C C33 0.6227(3) 0.3212(2) 0.74676(12) 0.0411(9) Uani . . 1.000
C C34 0.6943(3) 0.2663(3) 0.79566(13) 0.0490(10) Uani . . 1.000
C C35 0.4114(3) 0.4551(2) 0.70078(12) 0.0413(9) Uani . . 1.000
C C36 0.3826(3) 0.4902(2) 0.60174(10) 0.0338(8) Uani . . 1.000
C C37 0.3332(3) 0.6105(2) 0.58768(11) 0.0415(9) Uani . . 1.000
C C38 0.2646(3) 0.6615(2) 0.53740(11) 0.0410(9) Uani . . 1.000
C C39 0.2441(3) 0.5941(2) 0.49943(10) 0.0330(8) Uani . . 1.000
C C40 0.2939(3) 0.4727(2) 0.51341(10) 0.0331(8) Uani . . 1.000
C C41 0.3628(3) 0.4211(2) 0.56359(11) 0.0329(8) Uani . . 1.000
C C42 0.1699(3) 0.6476(2) 0.44576(10) 0.0324(8) Uani . . 1.000
C C43 0.0753(3) 0.5893(2) 0.42723(11) 0.0371(8) Uani . . 1.000
C C44 0.0071(3) 0.6402(2) 0.37685(11) 0.0363(8) Uani . . 1.000
C C45 0.0340(3) 0.7494(2) 0.34255(10) 0.0333(8) Uani . . 1.000
C C46 0.1313(3) 0.8083(2) 0.36068(11) 0.0332(8) Uani . . 1.000
C C47 0.1964(3) 0.7585(2) 0.41185(10) 0.0333(8) Uani . . 1.000
C C48 -0.1580(3) 0.7995(2) 0.28454(12) 0.0419(9) Uani . . 1.000
C C49 -0.2182(3) 0.8436(2) 0.22789(13) 0.0410(9) Uani . . 1.000
C C50 -0.3700(4) 0.8773(3) 0.22698(16) 0.0584(12) Uani . . 1.000
C C51 -0.4283(4) 0.9242(3) 0.17360(19) 0.0694(14) Uani . . 1.000
C C52 -0.3328(5) 0.9342(3) 0.12174(17) 0.0634(13) Uani . . 1.000
C C53 -0.1824(4) 0.8986(3) 0.12114(14) 0.0577(13) Uani . . 1.000
C C54 -0.1256(4) 0.8540(2) 0.17442(12) 0.0464(10) Uani . . 1.000
C C55 0.3890(4) 0.2297(2) 0.54500(13) 0.0507(10) Uani . . 1.000
C C56 0.2591(4) 0.9755(2) 0.33901(13) 0.0493(10) Uani . . 1.000
H H2 -0.28600 0.56920 -0.32890 0.0600 Uiso calc R 1.000
H H3 -0.23530 0.50020 -0.23120 0.0570 Uiso calc R 1.000
H H5 0.09120 0.70050 -0.26490 0.0550 Uiso calc R 1.000
H H6 0.03760 0.77340 -0.36170 0.0570 Uiso calc R 1.000
H H7 -0.08930 0.49140 -0.15130 0.0510 Uiso calc R 1.000
H H10 0.24300 0.57480 0.00700 0.0430 Uiso calc R 1.000
H H12 0.19100 0.25710 -0.01490 0.0470 Uiso calc R 1.000
H H13 0.09830 0.34790 -0.10350 0.0480 Uiso calc R 1.000
H H15 0.44130 0.45910 0.05390 0.0540 Uiso calc R 1.000
H H16 0.53190 0.37090 0.14310 0.0540 Uiso calc R 1.000
H H19 0.15660 0.22220 0.08850 0.0430 Uiso calc R 1.000
H H20 0.64560 0.18710 0.20190 0.0570 Uiso calc R 1.000
H H22 0.83620 0.08100 0.26780 0.0620 Uiso calc R 1.000
H H23 0.91140 0.01230 0.36170 0.0630 Uiso calc R 1.000
H H25 0.49460 0.11180 0.43550 0.0540 Uiso calc R 1.000
H H26 0.41900 0.17690 0.34190 0.0500 Uiso calc R 1.000
H H27A 0.28880 0.74970 -0.05210 0.0830 Uiso calc R 1.000
H H27B 0.12170 0.76480 -0.01980 0.0830 Uiso calc R 1.000
H H27C 0.16880 0.85640 -0.07940 0.0830 Uiso calc R 1.000
H H28A 0.14360 0.03600 0.14310 0.0760 Uiso calc R 1.000
H H28B 0.02690 0.12930 0.17300 0.0760 Uiso calc R 1.000
H H28C 0.08070 0.00190 0.21180 0.0760 Uiso calc R 1.000
H H30 0.46380 0.38300 0.89440 0.0640 Uiso calc R 1.000
H H31 0.34250 0.47300 0.81140 0.0610 Uiso calc R 1.000
H H33 0.66370 0.30580 0.70910 0.0490 Uiso calc R 1.000
H H34 0.78360 0.21250 0.79200 0.0590 Uiso calc R 1.000
H H35 0.32230 0.50870 0.70540 0.0500 Uiso calc R 1.000
H H37 0.34660 0.65840 0.61280 0.0500 Uiso calc R 1.000
H H38 0.23110 0.74380 0.52870 0.0490 Uiso calc R 1.000
H H40 0.28020 0.42500 0.48820 0.0400 Uiso calc R 1.000
H H43 0.05700 0.51360 0.44940 0.0450 Uiso calc R 1.000
H H44 -0.05920 0.59960 0.36560 0.0440 Uiso calc R 1.000
H H47 0.25980 0.80010 0.42410 0.0400 Uiso calc R 1.000
H H48 -0.22170 0.77090 0.31920 0.0500 Uiso calc R 1.000
H H50 -0.43510 0.86850 0.26310 0.0700 Uiso calc R 1.000
H H51 -0.53210 0.94880 0.17320 0.0830 Uiso calc R 1.000
H H53 -0.11830 0.90450 0.08480 0.0690 Uiso calc R 1.000
H H54 -0.02160 0.83010 0.17440 0.0560 Uiso calc R 1.000
H H55A 0.43770 0.25550 0.50470 0.0760 Uiso calc R 1.000
H H55B 0.28220 0.23480 0.54430 0.0760 Uiso calc R 1.000
H H55C 0.43100 0.14810 0.56120 0.0760 Uiso calc R 1.000
H H56A 0.35490 0.92420 0.34290 0.0740 Uiso calc R 1.000
H H56B 0.21950 0.99830 0.37660 0.0740 Uiso calc R 1.000
H H56C 0.27280 1.04610 0.30790 0.0740 Uiso calc R 1.000

loop_
_atom_type_symbol
_atom_type_description
_atom_type_scat_dispersion_real
_atom_type_scat_dispersion_imag
_atom_type_scat_source
C C 0.0033 0.0016 'International Tables Vol C Tables 4.2.6.8 and 6.1.1.4'
H H 0.0000 0.0000 'International Tables Vol C Tables 4.2.6.8 and 6.1.1.4'
Cl Cl 0.1484 0.1585 'International Tables Vol C Tables 4.2.6.8 and 6.1.1.4'
N N 0.0061 0.0033 'International Tables Vol C Tables 4.2.6.8 and 6.1.1.4'
O O 0.0106 0.0060 'International Tables Vol C Tables 4.2.6.8 and 6.1.1.4'

loop_
_geom_angle_atom_site_label_1
_geom_angle_atom_site_label_2
_geom_angle_atom_site_label_3
_geom_angle_site_symmetry_1
_geom_angle_site_symmetry_2
_geom_angle_site_symmetry_3
_geom_angle
_geom_angle_publ_flag
C9 O1 C27 . . . 117.1(2) no
C18 O2 C28 . . . 117.0(2) no
C41 O3 C55 . . . 116.9(2) no
C46 O4 C56 . . . 117.7(2) no
C7 N1 C8 . . . 119.7(2) no
C17 N2 C20 . . . 119.2(2) no
C35 N3 C36 . . . 119.7(2) no
C45 N4 C48 . . . 119.0(2) no
Cl1 C1 C6 . . . 118.0(2) no
C2 C1 C6 . . . 121.8(3) no
Cl1 C1 C2 . . . 120.2(2) no
C1 C2 C3 . . . 118.9(3) no
C2 C3 C4 . . . 120.8(3) no
C3 C4 C5 . . . 118.6(2) no
C3 C4 C7 . . . 120.1(2) no
C5 C4 C7 . . . 121.3(2) no
C4 C5 C6 . . . 121.4(3) no
C1 C6 C5 . . . 118.6(2) no
N1 C7 C4 . . . 121.6(2) no
N1 C8 C9 . . . 118.5(2) no
N1 C8 C13 . . . 123.1(2) no
C9 C8 C13 . . . 118.1(2) no
C8 C9 C10 . . . 120.1(2) no
O1 C9 C8 . . . 115.3(2) no
O1 C9 C10 . . . 124.6(2) no
C9 C10 C11 . . . 121.5(2) no
C10 C11 C12 . . . 118.1(2) no
C10 C11 C14 . . . 120.2(2) no
C12 C11 C14 . . . 121.7(2) no
C11 C12 C13 . . . 120.6(2) no
C8 C13 C12 . . . 121.7(2) no
C11 C14 C19 . . . 120.5(2) no
C15 C14 C19 . . . 118.1(2) no
C11 C14 C15 . . . 121.4(2) no
C14 C15 C16 . . . 120.4(2) no
C15 C16 C17 . . . 121.8(3) no
N2 C17 C18 . . . 118.6(2) no
C16 C17 C18 . . . 118.0(2) no
N2 C17 C16 . . . 123.2(2) no
C17 C18 C19 . . . 120.0(2) no
O2 C18 C19 . . . 124.8(2) no
O2 C18 C17 . . . 115.2(2) no
C14 C19 C18 . . . 121.7(3) no
N2 C20 C21 . . . 121.4(3) no
C20 C21 C22 . . . 120.3(3) no
C20 C21 C26 . . . 121.6(3) no
C22 C21 C26 . . . 118.1(3) no
C21 C22 C23 . . . 120.9(3) no
C22 C23 C24 . . . 119.3(3) no
Cl2 C24 C25 . . . 119.5(2) no
C23 C24 C25 . . . 121.3(3) no
Cl2 C24 C23 . . . 119.2(3) no
C24 C25 C26 . . . 118.9(3) no
C21 C26 C25 . . . 121.5(3) no
C3 C2 H2 . . . 121.00 no
C1 C2 H2 . . . 121.00 no
C4 C3 H3 . . . 120.00 no
C2 C3 H3 . . . 120.00 no
C4 C5 H5 . . . 119.00 no
C6 C5 H5 . . . 119.00 no
C1 C6 H6 . . . 121.00 no
C5 C6 H6 . . . 121.00 no
N1 C7 H7 . . . 119.00 no
C4 C7 H7 . . . 119.00 no
C11 C10 H10 . . . 119.00 no
C9 C10 H10 . . . 119.00 no
C11 C12 H12 . . . 120.00 no
C13 C12 H12 . . . 120.00 no
C12 C13 H13 . . . 119.00 no
C8 C13 H13 . . . 119.00 no
C14 C15 H15 . . . 120.00 no
C16 C15 H15 . . . 120.00 no
C17 C16 H16 . . . 119.00 no
C15 C16 H16 . . . 119.00 no
C14 C19 H19 . . . 119.00 no
C18 C19 H19 . . . 119.00 no
N2 C20 H20 . . . 119.00 no
C21 C20 H20 . . . 119.00 no
C21 C22 H22 . . . 120.00 no
C23 C22 H22 . . . 120.00 no
C24 C23 H23 . . . 120.00 no
C22 C23 H23 . . . 120.00 no
C24 C25 H25 . . . 121.00 no
C26 C25 H25 . . . 121.00 no
C25 C26 H26 . . . 119.00 no
C21 C26 H26 . . . 119.00 no
O1 C27 H27B . . . 110.00 no
O1 C27 H27C . . . 109.00 no
H27A C27 H27B . . . 110.00 no
H27A C27 H27C . . . 109.00 no
O1 C27 H27A . . . 109.00 no
H27B C27 H27C . . . 109.00 no
H28A C28 H28C . . . 109.00 no
H28B C28 H28C . . . 109.00 no
H28A C28 H28B . . . 110.00 no
O2 C28 H28A . . . 109.00 no
O2 C28 H28B . . . 109.00 no
O2 C28 H28C . . . 109.00 no
Cl3 C29 C30 . . . 119.1(2) no
Cl3 C29 C34 . . . 119.2(2) no
C30 C29 C34 . . . 121.8(3) no
C29 C30 C31 . . . 118.5(3) no
C30 C31 C32 . . . 121.4(3) no
C31 C32 C33 . . . 119.0(3) no
C31 C32 C35 . . . 120.3(2) no
C33 C32 C35 . . . 120.6(2) no
C32 C33 C34 . . . 120.4(3) no
C29 C34 C33 . . . 119.0(3) no
N3 C35 C32 . . . 121.2(2) no
N3 C36 C37 . . . 123.9(2) no
N3 C36 C41 . . . 117.4(2) no
C37 C36 C41 . . . 118.6(2) no
C36 C37 C38 . . . 120.8(2) no
C37 C38 C39 . . . 121.1(2) no
C38 C39 C40 . . . 118.3(2) no
C38 C39 C42 . . . 121.6(2) no
C40 C39 C42 . . . 120.2(2) no
C39 C40 C41 . . . 120.9(2) no
O3 C41 C36 . . . 115.1(2) no
O3 C41 C40 . . . 124.6(2) no
C36 C41 C40 . . . 120.3(2) no
C39 C42 C43 . . . 121.5(2) no
C39 C42 C47 . . . 120.1(2) no
C43 C42 C47 . . . 118.4(2) no
C42 C43 C44 . . . 120.9(2) no
C43 C44 C45 . . . 121.2(2) no
N4 C45 C44 . . . 122.9(2) no
N4 C45 C46 . . . 118.6(2) no
C44 C45 C46 . . . 118.2(2) no
O4 C46 C45 . . . 115.3(2) no
O4 C46 C47 . . . 124.3(2) no
C45 C46 C47 . . . 120.5(2) no
C42 C47 C46 . . . 120.9(2) no
N4 C48 C49 . . . 120.9(2) no
C48 C49 C50 . . . 120.1(3) no
C48 C49 C54 . . . 121.3(3) no
C50 C49 C54 . . . 118.6(3) no
C49 C50 C51 . . . 120.8(3) no
C50 C51 C52 . . . 118.8(4) no
Cl4 C52 C51 . . . 119.4(3) no
Cl4 C52 C53 . . . 118.9(3) no
C51 C52 C53 . . . 121.8(4) no
C52 C53 C54 . . . 118.9(3) no
C49 C54 C53 . . . 121.1(3) no
C29 C30 H30 . . . 121.00 no
C31 C30 H30 . . . 121.00 no
C30 C31 H31 . . . 119.00 no
C32 C31 H31 . . . 119.00 no
C32 C33 H33 . . . 120.00 no
C34 C33 H33 . . . 120.00 no
C29 C34 H34 . . . 121.00 no
C33 C34 H34 . . . 121.00 no
N3 C35 H35 . . . 119.00 no
C32 C35 H35 . . . 119.00 no
C36 C37 H37 . . . 120.00 no
C38 C37 H37 . . . 120.00 no
C37 C38 H38 . . . 120.00 no
C39 C38 H38 . . . 119.00 no
C39 C40 H40 . . . 120.00 no
C41 C40 H40 . . . 120.00 no
C42 C43 H43 . . . 120.00 no
C44 C43 H43 . . . 120.00 no
C43 C44 H44 . . . 119.00 no
C45 C44 H44 . . . 119.00 no
C42 C47 H47 . . . 120.00 no
C46 C47 H47 . . . 120.00 no
N4 C48 H48 . . . 120.00 no
C49 C48 H48 . . . 120.00 no
C49 C50 H50 . . . 120.00 no
C51 C50 H50 . . . 120.00 no
C50 C51 H51 . . . 121.00 no
C52 C51 H51 . . . 121.00 no
C52 C53 H53 . . . 121.00 no
C54 C53 H53 . . . 120.00 no
C49 C54 H54 . . . 119.00 no
C53 C54 H54 . . . 119.00 no
O3 C55 H55A . . . 109.00 no
O3 C55 H55B . . . 109.00 no
O3 C55 H55C . . . 109.00 no
H55A C55 H55B . . . 109.00 no
H55A C55 H55C . . . 110.00 no
H55B C55 H55C . . . 109.00 no
O4 C56 H56A . . . 109.00 no
O4 C56 H56B . . . 109.00 no
O4 C56 H56C . . . 109.00 no
H56A C56 H56B . . . 110.00 no
H56A C56 H56C . . . 109.00 no
H56B C56 H56C . . . 110.00 no

loop_
_geom_bond_atom_site_label_1
_geom_bond_atom_site_label_2
_geom_bond_site_symmetry_1
_geom_bond_site_symmetry_2
_geom_bond_distance
_geom_bond_publ_flag
Cl1 C1 . . 1.749(3) no
Cl2 C24 . . 1.748(3) no
Cl3 C29 . . 1.749(3) no
Cl4 C52 . . 1.744(4) no
O1 C9 . . 1.369(3) no
O1 C27 . . 1.430(3) no
O2 C28 . . 1.424(4) no
O2 C18 . . 1.367(3) no
O3 C41 . . 1.371(3) no
O3 C55 . . 1.418(3) no
O4 C46 . . 1.372(3) no
O4 C56 . . 1.431(4) no
N1 C7 . . 1.270(4) no
N1 C8 . . 1.412(3) no
N2 C17 . . 1.412(3) no
N2 C20 . . 1.264(5) no
N3 C35 . . 1.265(3) no
N3 C36 . . 1.412(3) no
N4 C45 . . 1.413(3) no
N4 C48 . . 1.278(4) no
C1 C2 . . 1.374(4) no
C1 C6 . . 1.381(4) no
C2 C3 . . 1.385(4) no
C3 C4 . . 1.393(4) no
C4 C7 . . 1.470(4) no
C4 C5 . . 1.385(4) no
C5 C6 . . 1.380(4) no
C8 C9 . . 1.409(4) no
C8 C13 . . 1.390(3) no
C9 C10 . . 1.388(4) no
C10 C11 . . 1.402(3) no
C11 C14 . . 1.481(4) no
C11 C12 . . 1.392(4) no
C12 C13 . . 1.389(4) no
C14 C15 . . 1.394(4) no
C14 C19 . . 1.395(4) no
C15 C16 . . 1.386(4) no
C16 C17 . . 1.389(4) no
C17 C18 . . 1.407(4) no
C18 C19 . . 1.385(4) no
C20 C21 . . 1.476(4) no
C21 C22 . . 1.391(4) no
C21 C26 . . 1.386(4) no
C22 C23 . . 1.386(5) no
C23 C24 . . 1.370(5) no
C24 C25 . . 1.377(5) no
C25 C26 . . 1.381(4) no
C2 H2 . . 0.9500 no
C3 H3 . . 0.9500 no
C5 H5 . . 0.9500 no
C6 H6 . . 0.9500 no
C7 H7 . . 0.9500 no
C10 H10 . . 0.9500 no
C12 H12 . . 0.9500 no
C13 H13 . . 0.9500 no
C15 H15 . . 0.9500 no
C16 H16 . . 0.9500 no
C19 H19 . . 0.9500 no
C20 H20 . . 0.9500 no
C22 H22 . . 0.9500 no
C23 H23 . . 0.9500 no
C25 H25 . . 0.9500 no
C26 H26 . . 0.9500 no
C27 H27C . . 0.9800 no
C27 H27B . . 0.9800 no
C27 H27A . . 0.9800 no
C28 H28A . . 0.9800 no
C28 H28B . . 0.9800 no
C28 H28C . . 0.9800 no
C29 C30 . . 1.371(5) no
C29 C34 . . 1.384(4) no
C30 C31 . . 1.388(4) no
C31 C32 . . 1.377(4) no
C32 C33 . . 1.395(4) no
C32 C35 . . 1.474(4) no
C33 C34 . . 1.383(4) no
C36 C37 . . 1.389(3) no
C36 C41 . . 1.408(3) no
C37 C38 . . 1.387(4) no
C38 C39 . . 1.391(3) no
C39 C40 . . 1.401(3) no
C39 C42 . . 1.484(3) no
C40 C41 . . 1.388(4) no
C42 C43 . . 1.390(4) no
C42 C47 . . 1.402(3) no
C43 C44 . . 1.387(4) no
C44 C45 . . 1.389(3) no
C45 C46 . . 1.409(4) no
C46 C47 . . 1.386(4) no
C48 C49 . . 1.469(4) no
C49 C50 . . 1.387(5) no
C49 C54 . . 1.389(4) no
C50 C51 . . 1.396(6) no
C51 C52 . . 1.374(6) no
C52 C53 . . 1.373(6) no
C53 C54 . . 1.385(4) no
C30 H30 . . 0.9500 no
C31 H31 . . 0.9500 no
C33 H33 . . 0.9500 no
C34 H34 . . 0.9500 no
C35 H35 . . 0.9500 no
C37 H37 . . 0.9500 no
C38 H38 . . 0.9500 no
C40 H40 . . 0.9500 no
C43 H43 . . 0.9500 no
C44 H44 . . 0.9500 no
C47 H47 . . 0.9500 no
C48 H48 . . 0.9500 no
C50 H50 . . 0.9500 no
C51 H51 . . 0.9500 no
C53 H53 . . 0.9500 no
C54 H54 . . 0.9500 no
C55 H55A . . 0.9800 no
C55 H55B . . 0.9800 no
C55 H55C . . 0.9800 no
C56 H56A . . 0.9800 no
C56 H56B . . 0.9800 no
C56 H56C . . 0.9800 no

loop_
_geom_contact_atom_site_label_1
_geom_contact_atom_site_label_2
_geom_contact_distance
_geom_contact_site_symmetry_1
_geom_contact_site_symmetry_2
_geom_contact_publ_flag
Cl1 Cl2 3.5048(12) . 1_464 no
Cl4 Cl4 3.3173(18) . 2_475 no

loop_
_geom_hbond_atom_site_label_D
_geom_hbond_atom_site_label_H
_geom_hbond_atom_site_label_A
_geom_hbond_site_symmetry_A
_geom_hbond_distance_DH
_geom_hbond_distance_HA
_geom_hbond_distance_DA
_geom_hbond_angle_DHA
_geom_hbond_publ_flag
C23 H23 O4 1_645 0.95 2.48 3.348(4) 152 yes
C31 H31 N1 1_556 0.95 2.57 3.498(4) 166 yes
C3 H3 Cg5 1_454 0.95 2.75 3.642(3) 156 yes
C30 H30 Cg2 1_556 0.95 2.90 3.641(3) 136 yes
C33 H33 Cg7 2_666 0.95 2.97 3.850(3) 154 yes

loop_
_geom_torsion_atom_site_label_1
_geom_torsion_atom_site_label_2
_geom_torsion_atom_site_label_3
_geom_torsion_atom_site_label_4
_geom_torsion_site_symmetry_1
_geom_torsion_site_symmetry_2
_geom_torsion_site_symmetry_3
_geom_torsion_site_symmetry_4
_geom_torsion
_geom_torsion_publ_flag
C27 O1 C9 C8 . . . . 177.9(3) no
C27 O1 C9 C10 . . . . -1.0(4) no
C28 O2 C18 C17 . . . . 177.6(2) no
C28 O2 C18 C19 . . . . -2.5(4) no
C55 O3 C41 C40 . . . . -0.8(4) no
C55 O3 C41 C36 . . . . 177.5(2) no
C56 O4 C46 C47 . . . . 0.7(4) no
C56 O4 C46 C45 . . . . -177.9(2) no
C8 N1 C7 C4 . . . . -173.7(2) no
C7 N1 C8 C13 . . . . 45.5(4) no
C7 N1 C8 C9 . . . . -141.9(3) no
C20 N2 C17 C18 . . . . 138.2(3) no
C17 N2 C20 C21 . . . . 175.3(2) no
C20 N2 C17 C16 . . . . -48.2(4) no
C35 N3 C36 C41 . . . . -136.3(3) no
C36 N3 C35 C32 . . . . -178.7(2) no
C35 N3 C36 C37 . . . . 47.5(4) no
C45 N4 C48 C49 . . . . -176.4(2) no
C48 N4 C45 C46 . . . . -137.8(3) no
C48 N4 C45 C44 . . . . 48.1(4) no
C2 C1 C6 C5 . . . . 0.4(4) no
Cl1 C1 C2 C3 . . . . -179.2(3) no
Cl1 C1 C6 C5 . . . . -180.0(2) no
C6 C1 C2 C3 . . . . 0.5(5) no
C1 C2 C3 C4 . . . . -1.5(5) no
C2 C3 C4 C5 . . . . 1.7(5) no
C2 C3 C4 C7 . . . . -178.2(3) no
C3 C4 C5 C6 . . . . -0.8(4) no
C5 C4 C7 N1 . . . . -3.2(4) no
C7 C4 C5 C6 . . . . 179.0(2) no
C3 C4 C7 N1 . . . . 176.7(3) no
C4 C5 C6 C1 . . . . -0.2(4) no
C13 C8 C9 O1 . . . . -179.3(2) no
N1 C8 C9 O1 . . . . 7.7(4) no
N1 C8 C9 C10 . . . . -173.3(3) no
C9 C8 C13 C12 . . . . -0.3(4) no
C13 C8 C9 C10 . . . . -0.4(4) no
N1 C8 C13 C12 . . . . 172.3(3) no
C8 C9 C10 C11 . . . . 1.0(4) no
O1 C9 C10 C11 . . . . 179.8(3) no
C9 C10 C11 C12 . . . . -0.9(4) no
C9 C10 C11 C14 . . . . 178.5(3) no
C10 C11 C12 C13 . . . . 0.3(4) no
C10 C11 C14 C15 . . . . -34.9(4) no
C10 C11 C14 C19 . . . . 143.5(3) no
C12 C11 C14 C15 . . . . 144.5(3) no
C12 C11 C14 C19 . . . . -37.1(4) no
C14 C11 C12 C13 . . . . -179.2(3) no
C11 C12 C13 C8 . . . . 0.4(4) no
C11 C14 C15 C16 . . . . 178.6(2) no
C15 C14 C19 C18 . . . . 1.1(4) no
C11 C14 C19 C18 . . . . -177.4(2) no
C19 C14 C15 C16 . . . . 0.2(4) no
C14 C15 C16 C17 . . . . -1.2(4) no
C15 C16 C17 C18 . . . . 0.9(4) no
C15 C16 C17 N2 . . . . -172.7(2) no
N2 C17 C18 O2 . . . . -5.7(3) no
N2 C17 C18 C19 . . . . 174.3(2) no
C16 C17 C18 O2 . . . . -179.7(2) no
C16 C17 C18 C19 . . . . 0.4(4) no
C17 C18 C19 C14 . . . . -1.4(4) no
O2 C18 C19 C14 . . . . 178.7(2) no
N2 C20 C21 C22 . . . . 164.9(3) no
N2 C20 C21 C26 . . . . -13.7(4) no
C26 C21 C22 C23 . . . . -0.2(4) no
C20 C21 C22 C23 . . . . -178.8(3) no
C22 C21 C26 C25 . . . . 0.9(4) no
C20 C21 C26 C25 . . . . 179.5(2) no
C21 C22 C23 C24 . . . . -0.8(5) no
C22 C23 C24 C25 . . . . 1.1(4) no
C22 C23 C24 Cl2 . . . . -179.6(2) no
Cl2 C24 C25 C26 . . . . -179.7(2) no
C23 C24 C25 C26 . . . . -0.4(4) no
C24 C25 C26 C21 . . . . -0.6(4) no
Cl3 C29 C30 C31 . . . . 179.4(3) no
C34 C29 C30 C31 . . . . 0.0(5) no
Cl3 C29 C34 C33 . . . . -178.9(2) no
C30 C29 C34 C33 . . . . 0.6(5) no
C29 C30 C31 C32 . . . . -0.6(5) no
C30 C31 C32 C33 . . . . 0.6(4) no
C30 C31 C32 C35 . . . . 178.7(3) no
C31 C32 C33 C34 . . . . 0.0(4) no
C35 C32 C33 C34 . . . . -178.1(3) no
C31 C32 C35 N3 . . . . -177.4(3) no
C33 C32 C35 N3 . . . . 0.7(4) no
C32 C33 C34 C29 . . . . -0.6(4) no
N3 C36 C37 C38 . . . . 176.7(3) no
C41 C36 C37 C38 . . . . 0.6(4) no
N3 C36 C41 O3 . . . . 4.6(4) no
N3 C36 C41 C40 . . . . -177.0(3) no
C37 C36 C41 O3 . . . . -179.0(2) no
C37 C36 C41 C40 . . . . -0.6(4) no
C36 C37 C38 C39 . . . . -0.4(4) no
C37 C38 C39 C40 . . . . 0.4(4) no
C37 C38 C39 C42 . . . . 179.6(3) no
C38 C39 C40 C41 . . . . -0.4(4) no
C42 C39 C40 C41 . . . . -179.7(3) no
C38 C39 C42 C43 . . . . -142.5(3) no
C38 C39 C42 C47 . . . . 38.6(4) no
C40 C39 C42 C43 . . . . 36.7(4) no
C40 C39 C42 C47 . . . . -142.2(3) no
C39 C40 C41 O3 . . . . 178.8(2) no
C39 C40 C41 C36 . . . . 0.6(4) no
C39 C42 C43 C44 . . . . -179.8(2) no
C47 C42 C43 C44 . . . . -0.9(4) no
C39 C42 C47 C46 . . . . 178.2(2) no
C43 C42 C47 C46 . . . . -0.8(4) no
C42 C43 C44 C45 . . . . 1.7(4) no
C43 C44 C45 N4 . . . . 173.4(2) no
C43 C44 C45 C46 . . . . -0.8(4) no
N4 C45 C46 O4 . . . . 3.4(3) no
N4 C45 C46 C47 . . . . -175.3(2) no
C44 C45 C46 O4 . . . . 177.9(2) no
C44 C45 C46 C47 . . . . -0.8(4) no
O4 C46 C47 C42 . . . . -176.9(2) no
C45 C46 C47 C42 . . . . 1.6(4) no
N4 C48 C49 C50 . . . . -160.4(3) no
N4 C48 C49 C54 . . . . 18.7(4) no
C48 C49 C50 C51 . . . . 177.2(3) no
C54 C49 C50 C51 . . . . -2.0(5) no
C48 C49 C54 C53 . . . . -178.2(3) no
C50 C49 C54 C53 . . . . 0.9(4) no
C49 C50 C51 C52 . . . . 1.3(5) no
C50 C51 C52 Cl4 . . . . -180.0(3) no
C50 C51 C52 C53 . . . . 0.5(6) no
Cl4 C52 C53 C54 . . . . 178.9(3) no
C51 C52 C53 C54 . . . . -1.5(5) no
C52 C53 C54 C49 . . . . 0.8(5) no
